data_7001837
loop_
_publ_author_name
'Lee, Kyung-Eun'
'Jeon, Hyeong-Tak'
'Han, Sam-Yong'
'Ham, Jungyeob'
'Kim, Yong-Joo'
'Lee, Soon W.'

_publ_section_title
;
 Cyclopalladated azido complexes containing C,N-donor (HC\sim N =
 2-(2&#x2032;-thienyl)pyridine, azobenzene, 3,3&#x2032;-dimethyl
 azobenzene, N,N&#x2032;-dimethylbenzylamine, 2-phenylpyridine)
 ligands: reactivity towards organic unsaturated compounds and
 catalytic properties
;
_journal_issue 33
_journal_name_full 'Dalton Transactions'
_journal_page_first 6578
_journal_page_last 6592
_journal_paper_doi 10.1039/b907324h
_journal_year 2009
_chemical_formula_sum 'C31 H51 N3 P2 Pd S'
_chemical_formula_weight 666.15
_chemical_name_systematic
;
?
;
_space_group_IT_number 1
_symmetry_cell_setting triclinic
_symmetry_space_group_name_Hall 'P 1'
_symmetry_space_group_name_H-M 'P 1'
_atom_sites_solution_hydrogens geom
_atom_sites_solution_primary direct
_atom_sites_solution_secondary difmap
_audit_creation_method SHELXL-97
_cell_angle_alpha 69.850(17)
_cell_angle_beta 68.533(16)
_cell_angle_gamma 76.593(19)
_cell_formula_units_Z 1
_cell_length_a 9.354(2)
_cell_length_b 9.495(2)
_cell_length_c 11.390(2)
_cell_measurement_reflns_used 24
_cell_measurement_temperature 293(2)
_cell_measurement_theta_max 12.52
_cell_measurement_theta_min 6.64
_cell_volume 877.3(3)
_computing_cell_refinement 'Siemens XSCANS'
_computing_data_collection 'Siemens XSCANS'
_computing_data_reduction 'Siemens SHELXTL'
_computing_molecular_graphics 'Siemens SHELXTL'
_computing_publication_material 'Siemens SHELXTL'
_computing_structure_refinement 'Siemens SHELXTL'
_computing_structure_solution 'Siemens SHELXTL'
_diffrn_ambient_temperature 293(2)
_diffrn_measured_fraction_theta_full 0.973
_diffrn_measured_fraction_theta_max 0.973
_diffrn_measurement_device 'Siemens P4'
_diffrn_measurement_method '\w scans'
_diffrn_radiation_monochromator graphite
_diffrn_radiation_source 'sealed tube'
_diffrn_radiation_type MoK\a
_diffrn_radiation_wavelength 0.71073
_diffrn_reflns_av_R_equivalents 0.0000
_diffrn_reflns_av_sigmaI/netI 0.0324
_diffrn_reflns_limit_h_max 1
_diffrn_reflns_limit_h_min -10
_diffrn_reflns_limit_k_max 10
_diffrn_reflns_limit_k_min -10
_diffrn_reflns_limit_l_max 12
_diffrn_reflns_limit_l_min -13
_diffrn_reflns_number 3629
_diffrn_reflns_theta_full 25.01
_diffrn_reflns_theta_max 25.01
_diffrn_reflns_theta_min 2.01
_diffrn_standards_decay_% 0
_diffrn_standards_interval_count 97
_diffrn_standards_number 3
_exptl_absorpt_coefficient_mu 0.702
_exptl_absorpt_correction_T_max 0.8998
_exptl_absorpt_correction_T_min 0.6555
_exptl_absorpt_correction_type empirical
_exptl_crystal_colour 'RED '
_exptl_crystal_density_diffrn 1.261
_exptl_crystal_density_method 'not measured'
_exptl_crystal_description 'BLOCK '
_exptl_crystal_F_000 350
_exptl_crystal_size_max 0.28
_exptl_crystal_size_mid 0.22
_exptl_crystal_size_min 0.20
_refine_diff_density_max 0.446
_refine_diff_density_min -0.535
_refine_diff_density_rms 0.046
_refine_ls_abs_structure_details 'Flack H D (1983), Acta Cryst. A39, 876-881'
_refine_ls_abs_structure_Flack 0.00
_refine_ls_extinction_method none
_refine_ls_goodness_of_fit_ref 1.042
_refine_ls_hydrogen_treatment constr
_refine_ls_matrix_type full
_refine_ls_number_parameters 343
_refine_ls_number_reflns 3629
_refine_ls_number_restraints 3
_refine_ls_restrained_S_all 1.041
_refine_ls_R_factor_all 0.0288
_refine_ls_R_factor_gt 0.0277
_refine_ls_shift/su_max 0.001
_refine_ls_shift/su_mean 0.000
_refine_ls_structure_factor_coef Fsqd
_refine_ls_weighting_details 'calc w=1/[\s^2^(Fo^2^)+(0.0469P)^2^+0.0104P] where P=(Fo^2^+2Fc^2^)/3'
_refine_ls_weighting_scheme calc
_refine_ls_wR_factor_gt 0.0693
_refine_ls_wR_factor_ref 0.0703
_reflns_number_gt 3536
_reflns_number_total 3629
_reflns_threshold_expression >2sigma(I)
_cod_data_source_file b907324h.txt
_cod_data_source_block kmy166
_cod_depositor_comments
;
The following automatic conversions were performed:
'_symmetry_cell_setting' value 'Triclinic' changed to 'triclinic'
according to '/home/saulius/struct/CIF-dictionaries/cif_core.dic'
dictionary named 'cif_core.dic' version 2.4.1 from 2010-06-29.

Automatic conversion script
Id: cif_fix_enum 1527 2010-12-29 10:47:43Z saulius 
;
_cod_original_sg_symbol_H-M 'P1 '
_cod_database_code 7001837

loop_
_symmetry_equiv_pos_as_xyz
'x, y, z'

loop_
_atom_site_label
_atom_site_type_symbol
_atom_site_fract_x
_atom_site_fract_y
_atom_site_fract_z
_atom_site_U_iso_or_equiv
_atom_site_adp_type
_atom_site_occupancy
_atom_site_symmetry_multiplicity
_atom_site_calc_flag
_atom_site_refinement_flags
_atom_site_disorder_assembly
_atom_site_disorder_group
Pd1 Pd 0.06631(3) 0.12061(3) 0.75085(3) 0.03879(9) Uani 1 1 d . . .
S1 S 0.5072(3) 0.4031(2) 0.5644(2) 0.0768(6) Uani 1 1 d . . .
P1 P -0.0375(2) 0.29501(18) 0.87134(18) 0.0455(5) Uani 1 1 d . . .
P2 P 0.16855(18) -0.05703(18) 0.63207(16) 0.0424(4) Uani 1 1 d . . .
N1 N 0.2639(7) 0.2300(7) 0.6618(6) 0.0546(16) Uani 1 1 d . . .
N2 N -0.0517(4) -0.1524(4) 1.0158(3) 0.0476(8) Uani 1 1 d . . .
N3 N -0.0739(6) -0.2751(5) 1.1054(4) 0.0585(11) Uani 1 1 d . . .
C1 C 0.3656(5) 0.3010(5) 0.6200(4) 0.0471(10) Uani 1 1 d . . .
C2 C -0.1321(7) 0.0242(7) 0.8332(7) 0.0436(15) Uani 1 1 d . . .
C3 C -0.2477(6) 0.0797(5) 0.7711(4) 0.0533(10) Uani 1 1 d . . .
H3 H -0.2323 0.1639 0.6976 0.064 Uiso 1 1 calc R . .
C4 C -0.3837(6) 0.0148(6) 0.8144(5) 0.0602(11) Uani 1 1 d . . .
H4 H -0.4563 0.0534 0.7696 0.072 Uiso 1 1 calc R . .
C5 C -0.4091(8) -0.1111(8) 0.9280(8) 0.0662(18) Uani 1 1 d . . .
H5 H -0.5006 -0.1544 0.9605 0.079 Uiso 1 1 calc R . .
C6 C -0.2986(6) -0.1690(5) 0.9899(5) 0.0536(10) Uani 1 1 d . . .
H6 H -0.3139 -0.2541 1.0626 0.064 Uiso 1 1 calc R . .
C7 C -0.1626(5) -0.1015(4) 0.9452(4) 0.0421(8) Uani 1 1 d . . .
C8 C 0.0293(7) -0.3222(6) 1.1807(5) 0.0580(13) Uani 1 1 d . . .
C9 C 0.1442(7) -0.2417(7) 1.1660(6) 0.0638(14) Uani 1 1 d . . .
H9 H 0.1573 -0.1491 1.1018 0.077 Uiso 1 1 calc R . .
C10 C 0.2398(7) -0.2958(7) 1.2448(5) 0.0739(15) Uani 1 1 d . . .
H10 H 0.3181 -0.2416 1.2318 0.089 Uiso 1 1 calc R . .
C11 C 0.2170(9) -0.4322(9) 1.3434(6) 0.081(2) Uani 1 1 d . . .
H11 H 0.2783 -0.4693 1.3986 0.097 Uiso 1 1 calc R . .
C12 C 0.1022(11) -0.5118(9) 1.3582(7) 0.097(3) Uani 1 1 d . . .
H12 H 0.0886 -0.6038 1.4231 0.116 Uiso 1 1 calc R . .
C13 C 0.0070(10) -0.4592(8) 1.2800(7) 0.089(2) Uani 1 1 d . . .
H13 H -0.0707 -0.5140 1.2930 0.107 Uiso 1 1 calc R . .
C14 C -0.0803(10) 0.4828(8) 0.7621(8) 0.060(2) Uani 1 1 d . . .
H14A H -0.1176 0.5556 0.8124 0.072 Uiso 1 1 calc R . .
H14B H 0.0145 0.5131 0.6930 0.072 Uiso 1 1 calc R . .
C15 C -0.1990(11) 0.4867(9) 0.7003(9) 0.073(3) Uani 1 1 d . . .
H15A H -0.2939 0.4560 0.7693 0.088 Uiso 1 1 calc R . .
H15B H -0.1616 0.4149 0.6492 0.088 Uiso 1 1 calc R . .
C16 C -0.2343(14) 0.6463(10) 0.6096(12) 0.098(3) Uani 1 1 d . . .
H16A H -0.3103 0.6438 0.5723 0.147 Uiso 1 1 calc R . .
H16B H -0.1411 0.6763 0.5402 0.147 Uiso 1 1 calc R . .
H16C H -0.2734 0.7174 0.6602 0.147 Uiso 1 1 calc R . .
C17 C -0.2147(9) 0.2603(9) 1.0125(8) 0.0578(18) Uani 1 1 d . . .
H17A H -0.2950 0.2508 0.9817 0.069 Uiso 1 1 calc R . .
H17B H -0.1948 0.1644 1.0748 0.069 Uiso 1 1 calc R . .
C18 C -0.2765(13) 0.3832(12) 1.0857(10) 0.089(3) Uani 1 1 d . . .
H18A H -0.1982 0.3912 1.1193 0.107 Uiso 1 1 calc R . .
H18B H -0.2955 0.4798 1.0238 0.107 Uiso 1 1 calc R . .
C19 C -0.4222(12) 0.3498(14) 1.1972(11) 0.111(3) Uani 1 1 d . . .
H19A H -0.4496 0.4227 1.2453 0.167 Uiso 1 1 calc R . .
H19B H -0.4067 0.2504 1.2547 0.167 Uiso 1 1 calc R . .
H19C H -0.5039 0.3549 1.1633 0.167 Uiso 1 1 calc R . .
C20 C 0.1041(9) 0.3230(7) 0.9353(7) 0.0537(17) Uani 1 1 d . . .
H20A H 0.1894 0.3677 0.8618 0.064 Uiso 1 1 calc R . .
H20B H 0.0558 0.3937 0.9871 0.064 Uiso 1 1 calc R . .
C21 C 0.1679(9) 0.1764(9) 1.0205(8) 0.0676(18) Uani 1 1 d . . .
H21A H 0.0833 0.1347 1.0965 0.081 Uiso 1 1 calc R . .
H21B H 0.2111 0.1038 0.9702 0.081 Uiso 1 1 calc R . .
C22 C 0.2921(12) 0.1979(10) 1.0678(10) 0.088(3) Uani 1 1 d . . .
H22A H 0.3273 0.1024 1.1205 0.132 Uiso 1 1 calc R . .
H22B H 0.2496 0.2678 1.1195 0.132 Uiso 1 1 calc R . .
H22C H 0.3775 0.2369 0.9931 0.132 Uiso 1 1 calc R . .
C23 C 0.2133(8) -0.2447(7) 0.7367(6) 0.0450(15) Uani 1 1 d . . .
H23A H 0.1180 -0.2801 0.8019 0.054 Uiso 1 1 calc R . .
H23B H 0.2583 -0.3139 0.6832 0.054 Uiso 1 1 calc R . .
C24 C 0.3266(9) -0.2465(9) 0.8078(8) 0.0587(19) Uani 1 1 d . . .
H24A H 0.4213 -0.2100 0.7424 0.070 Uiso 1 1 calc R . .
H24B H 0.2811 -0.1774 0.8615 0.070 Uiso 1 1 calc R . .
C25 C 0.3658(10) -0.3987(8) 0.8931(9) 0.070(2) Uani 1 1 d . . .
H25A H 0.4402 -0.3933 0.9307 0.105 Uiso 1 1 calc R . .
H25B H 0.4085 -0.4685 0.8413 0.105 Uiso 1 1 calc R . .
H25C H 0.2738 -0.4326 0.9623 0.105 Uiso 1 1 calc R . .
C26 C 0.3524(9) -0.0179(9) 0.4976(7) 0.0552(18) Uani 1 1 d . . .
H26A H 0.3335 0.0770 0.4338 0.066 Uiso 1 1 calc R . .
H26B H 0.4255 -0.0044 0.5340 0.066 Uiso 1 1 calc R . .
C27 C 0.4258(10) -0.1348(11) 0.4272(9) 0.0697(19) Uani 1 1 d . . .
H27A H 0.3534 -0.1468 0.3893 0.084 Uiso 1 1 calc R . .
H27B H 0.4427 -0.2302 0.4913 0.084 Uiso 1 1 calc R . .
C28 C 0.5796(10) -0.1039(12) 0.3177(8) 0.088(3) Uani 1 1 d . . .
H28A H 0.6199 -0.1883 0.2820 0.133 Uiso 1 1 calc R . .
H28B H 0.6521 -0.0895 0.3530 0.133 Uiso 1 1 calc R . .
H28C H 0.5633 -0.0145 0.2493 0.133 Uiso 1 1 calc R . .
C29 C 0.0421(9) -0.0840(8) 0.5535(7) 0.0536(17) Uani 1 1 d . . .
H29A H 0.0911 -0.1649 0.5128 0.064 Uiso 1 1 calc R . .
H29B H -0.0543 -0.1143 0.6201 0.064 Uiso 1 1 calc R . .
C30 C 0.0072(10) 0.0599(9) 0.4487(7) 0.073(2) Uani 1 1 d . . .
H30A H -0.0238 0.1449 0.4850 0.088 Uiso 1 1 calc R . .
H30B H 0.1003 0.0796 0.3741 0.088 Uiso 1 1 calc R . .
C31 C -0.1208(12) 0.0454(12) 0.4023(9) 0.098(3) Uani 1 1 d . . .
H31A H -0.1421 0.1383 0.3390 0.147 Uiso 1 1 calc R . .
H31B H -0.2128 0.0245 0.4762 0.147 Uiso 1 1 calc R . .
H31C H -0.0883 -0.0355 0.3623 0.147 Uiso 1 1 calc R . .

loop_
_atom_site_aniso_label
_atom_site_aniso_U_11
_atom_site_aniso_U_22
_atom_site_aniso_U_33
_atom_site_aniso_U_23
_atom_site_aniso_U_13
_atom_site_aniso_U_12
Pd1 0.03673(14) 0.03807(13) 0.04443(13) -0.01049(9) -0.01418(9) -0.00945(9)
S1 0.0664(12) 0.0755(11) 0.0914(11) -0.0058(9) -0.0268(9) -0.0383(9)
P1 0.0460(11) 0.0394(10) 0.0567(11) -0.0169(8) -0.0184(10) -0.0068(8)
P2 0.0401(10) 0.0466(10) 0.0446(10) -0.0148(8) -0.0126(9) -0.0116(8)
N1 0.056(4) 0.054(4) 0.064(4) -0.024(3) -0.017(3) -0.018(3)
N2 0.047(2) 0.0508(18) 0.0431(16) -0.0109(14) -0.0121(15) -0.0097(16)
N3 0.065(3) 0.053(2) 0.056(3) -0.0041(19) -0.023(2) -0.016(2)
C1 0.045(2) 0.046(2) 0.053(2) -0.0147(18) -0.018(2) -0.006(2)
C2 0.036(4) 0.044(3) 0.054(3) -0.012(3) -0.016(3) -0.011(3)
C3 0.052(3) 0.050(2) 0.056(2) -0.0090(18) -0.020(2) -0.006(2)
C4 0.042(2) 0.075(3) 0.071(3) -0.023(2) -0.021(2) -0.011(2)
C5 0.042(3) 0.073(4) 0.087(4) -0.020(3) -0.019(3) -0.020(3)
C6 0.047(3) 0.055(2) 0.060(2) -0.0119(19) -0.015(2) -0.019(2)
C7 0.038(2) 0.044(2) 0.0467(19) -0.0160(16) -0.0107(18) -0.0079(17)
C8 0.064(3) 0.053(3) 0.054(3) -0.014(2) -0.018(2) -0.004(3)
C9 0.077(4) 0.057(3) 0.061(3) -0.011(2) -0.034(3) -0.005(3)
C10 0.072(4) 0.093(4) 0.069(3) -0.023(3) -0.039(3) -0.006(3)
C11 0.086(5) 0.092(5) 0.058(4) -0.020(3) -0.033(4) 0.020(4)
C12 0.113(6) 0.077(4) 0.080(4) 0.007(3) -0.038(4) -0.007(5)
C13 0.106(6) 0.067(4) 0.073(4) 0.010(3) -0.032(4) -0.011(4)
C14 0.060(5) 0.045(4) 0.078(5) -0.013(3) -0.029(4) -0.008(4)
C15 0.082(6) 0.053(5) 0.092(6) -0.003(4) -0.050(5) -0.010(4)
C16 0.115(9) 0.064(5) 0.132(8) -0.006(5) -0.081(7) -0.006(6)
C17 0.050(4) 0.057(4) 0.061(4) -0.025(3) -0.006(3) -0.004(3)
C18 0.090(6) 0.093(5) 0.094(6) -0.063(5) -0.011(5) -0.001(5)
C19 0.085(6) 0.139(9) 0.104(7) -0.065(6) -0.012(5) 0.015(6)
C20 0.054(4) 0.046(3) 0.068(4) -0.020(3) -0.022(3) -0.010(3)
C21 0.072(4) 0.061(3) 0.069(4) -0.008(3) -0.029(3) -0.013(3)
C22 0.102(6) 0.079(5) 0.103(6) -0.014(4) -0.069(5) -0.005(4)
C23 0.047(4) 0.042(3) 0.049(3) -0.016(3) -0.015(3) -0.007(3)
C24 0.049(4) 0.057(4) 0.078(5) -0.019(4) -0.026(4) -0.013(3)
C25 0.067(5) 0.061(5) 0.090(5) -0.019(4) -0.041(4) 0.001(4)
C26 0.056(4) 0.058(4) 0.057(4) -0.017(3) -0.017(3) -0.018(3)
C27 0.060(4) 0.090(5) 0.067(4) -0.039(4) -0.007(3) -0.020(3)
C28 0.068(5) 0.122(7) 0.073(4) -0.046(5) -0.005(4) -0.008(5)
C29 0.057(4) 0.065(4) 0.054(3) -0.023(3) -0.025(3) -0.014(3)
C30 0.083(5) 0.080(4) 0.065(4) -0.007(3) -0.038(4) -0.020(4)
C31 0.093(6) 0.123(7) 0.081(4) -0.010(4) -0.053(4) -0.009(5)

loop_
_atom_type_symbol
_atom_type_description
_atom_type_scat_dispersion_real
_atom_type_scat_dispersion_imag
_atom_type_scat_source
C C 0.0033 0.0016 'International Tables Vol C Tables 4.2.6.8 and 6.1.1.4'
H H 0.0000 0.0000 'International Tables Vol C Tables 4.2.6.8 and 6.1.1.4'
N N 0.0061 0.0033 'International Tables Vol C Tables 4.2.6.8 and 6.1.1.4'
P P 0.1023 0.0942 'International Tables Vol C Tables 4.2.6.8 and 6.1.1.4'
S S 0.1246 0.1234 'International Tables Vol C Tables 4.2.6.8 and 6.1.1.4'
Pd Pd -0.9988 1.0072 'International Tables Vol C Tables 4.2.6.8 and 6.1.1.4'

loop_
_geom_angle_atom_site_label_1
_geom_angle_atom_site_label_2
_geom_angle_atom_site_label_3
_geom_angle
_geom_angle_site_symmetry_1
_geom_angle_site_symmetry_3
_geom_angle_publ_flag
C2 Pd1 N1 177.0(3) . . ?
C2 Pd1 P1 91.2(2) . . ?
N1 Pd1 P1 87.50(18) . . ?
C2 Pd1 P2 88.1(2) . . ?
N1 Pd1 P2 93.19(18) . . ?
P1 Pd1 P2 179.23(8) . . ?
C20 P1 C17 105.7(4) . . ?
C20 P1 C14 104.0(3) . . ?
C17 P1 C14 105.9(4) . . ?
C20 P1 Pd1 111.3(3) . . ?
C17 P1 Pd1 118.9(3) . . ?
C14 P1 Pd1 109.8(3) . . ?
C23 P2 C29 104.8(3) . . ?
C23 P2 C26 104.3(4) . . ?
C29 P2 C26 104.4(4) . . ?
C23 P2 Pd1 111.8(2) . . ?
C29 P2 Pd1 115.4(3) . . ?
C26 P2 Pd1 115.0(3) . . ?
C1 N1 Pd1 172.9(5) . . ?
N3 N2 C7 114.4(4) . . ?
N2 N3 C8 114.9(5) . . ?
N1 C1 S1 178.4(5) . . ?
C7 C2 C3 116.0(5) . . ?
C7 C2 Pd1 125.2(4) . . ?
C3 C2 Pd1 118.7(4) . . ?
C4 C3 C2 123.3(5) . . ?
C4 C3 H3 118.4 . . ?
C2 C3 H3 118.4 . . ?
C3 C4 C5 118.5(5) . . ?
C3 C4 H4 120.8 . . ?
C5 C4 H4 120.8 . . ?
C6 C5 C4 119.8(6) . . ?
C6 C5 H5 120.1 . . ?
C4 C5 H5 120.1 . . ?
C5 C6 C7 120.8(5) . . ?
C5 C6 H6 119.6 . . ?
C7 C6 H6 119.6 . . ?
C6 C7 C2 121.6(4) . . ?
C6 C7 N2 121.6(3) . . ?
C2 C7 N2 116.8(4) . . ?
C9 C8 C13 118.9(7) . . ?
C9 C8 N3 125.5(5) . . ?
C13 C8 N3 115.6(6) . . ?
C10 C9 C8 121.7(6) . . ?
C10 C9 H9 119.2 . . ?
C8 C9 H9 119.2 . . ?
C9 C10 C11 119.1(7) . . ?
C9 C10 H10 120.5 . . ?
C11 C10 H10 120.5 . . ?
C12 C11 C10 119.1(7) . . ?
C12 C11 H11 120.4 . . ?
C10 C11 H11 120.4 . . ?
C13 C12 C11 122.2(7) . . ?
C13 C12 H12 118.9 . . ?
C11 C12 H12 118.9 . . ?
C12 C13 C8 118.9(8) . . ?
C12 C13 H13 120.5 . . ?
C8 C13 H13 120.5 . . ?
C15 C14 P1 113.0(5) . . ?
C15 C14 H14A 109.0 . . ?
P1 C14 H14A 109.0 . . ?
C15 C14 H14B 109.0 . . ?
P1 C14 H14B 109.0 . . ?
H14A C14 H14B 107.8 . . ?
C14 C15 C16 112.1(7) . . ?
C14 C15 H15A 109.2 . . ?
C16 C15 H15A 109.2 . . ?
C14 C15 H15B 109.2 . . ?
C16 C15 H15B 109.2 . . ?
H15A C15 H15B 107.9 . . ?
C15 C16 H16A 109.5 . . ?
C15 C16 H16B 109.5 . . ?
H16A C16 H16B 109.5 . . ?
C15 C16 H16C 109.5 . . ?
H16A C16 H16C 109.5 . . ?
H16B C16 H16C 109.5 . . ?
C18 C17 P1 115.3(6) . . ?
C18 C17 H17A 108.4 . . ?
P1 C17 H17A 108.4 . . ?
C18 C17 H17B 108.4 . . ?
P1 C17 H17B 108.4 . . ?
H17A C17 H17B 107.5 . . ?
C19 C18 C17 112.6(8) . . ?
C19 C18 H18A 109.1 . . ?
C17 C18 H18A 109.1 . . ?
C19 C18 H18B 109.1 . . ?
C17 C18 H18B 109.1 . . ?
H18A C18 H18B 107.8 . . ?
C18 C19 H19A 109.5 . . ?
C18 C19 H19B 109.5 . . ?
H19A C19 H19B 109.5 . . ?
C18 C19 H19C 109.5 . . ?
H19A C19 H19C 109.5 . . ?
H19B C19 H19C 109.5 . . ?
C21 C20 P1 113.2(5) . . ?
C21 C20 H20A 108.9 . . ?
P1 C20 H20A 108.9 . . ?
C21 C20 H20B 108.9 . . ?
P1 C20 H20B 108.9 . . ?
H20A C20 H20B 107.7 . . ?
C22 C21 C20 113.4(7) . . ?
C22 C21 H21A 108.9 . . ?
C20 C21 H21A 108.9 . . ?
C22 C21 H21B 108.9 . . ?
C20 C21 H21B 108.9 . . ?
H21A C21 H21B 107.7 . . ?
C21 C22 H22A 109.5 . . ?
C21 C22 H22B 109.5 . . ?
H22A C22 H22B 109.5 . . ?
C21 C22 H22C 109.5 . . ?
H22A C22 H22C 109.5 . . ?
H22B C22 H22C 109.5 . . ?
C24 C23 P2 112.6(4) . . ?
C24 C23 H23A 109.1 . . ?
P2 C23 H23A 109.1 . . ?
C24 C23 H23B 109.1 . . ?
P2 C23 H23B 109.1 . . ?
H23A C23 H23B 107.8 . . ?
C25 C24 C23 113.6(6) . . ?
C25 C24 H24A 108.9 . . ?
C23 C24 H24A 108.9 . . ?
C25 C24 H24B 108.9 . . ?
C23 C24 H24B 108.9 . . ?
H24A C24 H24B 107.7 . . ?
C24 C25 H25A 109.5 . . ?
C24 C25 H25B 109.5 . . ?
H25A C25 H25B 109.5 . . ?
C24 C25 H25C 109.5 . . ?
H25A C25 H25C 109.5 . . ?
H25B C25 H25C 109.5 . . ?
C27 C26 P2 116.1(5) . . ?
C27 C26 H26A 108.3 . . ?
P2 C26 H26A 108.3 . . ?
C27 C26 H26B 108.3 . . ?
P2 C26 H26B 108.3 . . ?
H26A C26 H26B 107.4 . . ?
C26 C27 C28 116.1(8) . . ?
C26 C27 H27A 108.3 . . ?
C28 C27 H27A 108.3 . . ?
C26 C27 H27B 108.3 . . ?
C28 C27 H27B 108.3 . . ?
H27A C27 H27B 107.4 . . ?
C27 C28 H28A 109.5 . . ?
C27 C28 H28B 109.5 . . ?
H28A C28 H28B 109.5 . . ?
C27 C28 H28C 109.5 . . ?
H28A C28 H28C 109.5 . . ?
H28B C28 H28C 109.5 . . ?
C30 C29 P2 112.1(5) . . ?
C30 C29 H29A 109.2 . . ?
P2 C29 H29A 109.2 . . ?
C30 C29 H29B 109.2 . . ?
P2 C29 H29B 109.2 . . ?
H29A C29 H29B 107.9 . . ?
C31 C30 C29 111.6(7) . . ?
C31 C30 H30A 109.3 . . ?
C29 C30 H30A 109.3 . . ?
C31 C30 H30B 109.3 . . ?
C29 C30 H30B 109.3 . . ?
H30A C30 H30B 108.0 . . ?
C30 C31 H31A 109.5 . . ?
C30 C31 H31B 109.5 . . ?
H31A C31 H31B 109.5 . . ?
C30 C31 H31C 109.5 . . ?
H31A C31 H31C 109.5 . . ?
H31B C31 H31C 109.5 . . ?

loop_
_geom_bond_atom_site_label_1
_geom_bond_atom_site_label_2
_geom_bond_distance
_geom_bond_site_symmetry_2
_geom_bond_publ_flag
Pd1 C2 2.021(6) . ?
Pd1 N1 2.078(6) . ?
Pd1 P1 2.3266(19) . ?
Pd1 P2 2.3382(19) . ?
S1 C1 1.629(5) . ?
P1 C20 1.832(8) . ?
P1 C17 1.838(7) . ?
P1 C14 1.842(8) . ?
P2 C23 1.824(7) . ?
P2 C29 1.827(7) . ?
P2 C26 1.848(8) . ?
N1 C1 1.153(7) . ?
N2 N3 1.257(6) . ?
N2 C7 1.437(6) . ?
N3 C8 1.418(8) . ?
C2 C7 1.406(7) . ?
C2 C3 1.408(8) . ?
C3 C4 1.392(7) . ?
C3 H3 0.9300 . ?
C4 C5 1.414(9) . ?
C4 H4 0.9300 . ?
C5 C6 1.368(9) . ?
C5 H5 0.9300 . ?
C6 C7 1.403(6) . ?
C6 H6 0.9300 . ?
C8 C9 1.388(9) . ?
C8 C13 1.397(8) . ?
C9 C10 1.388(8) . ?
C9 H9 0.9300 . ?
C10 C11 1.391(9) . ?
C10 H10 0.9300 . ?
C11 C12 1.381(13) . ?
C11 H11 0.9300 . ?
C12 C13 1.380(11) . ?
C12 H12 0.9300 . ?
C13 H13 0.9300 . ?
C14 C15 1.505(12) . ?
C14 H14A 0.9700 . ?
C14 H14B 0.9700 . ?
C15 C16 1.553(11) . ?
C15 H15A 0.9700 . ?
C15 H15B 0.9700 . ?
C16 H16A 0.9600 . ?
C16 H16B 0.9600 . ?
C16 H16C 0.9600 . ?
C17 C18 1.548(13) . ?
C17 H17A 0.9700 . ?
C17 H17B 0.9700 . ?
C18 C19 1.492(13) . ?
C18 H18A 0.9700 . ?
C18 H18B 0.9700 . ?
C19 H19A 0.9600 . ?
C19 H19B 0.9600 . ?
C19 H19C 0.9600 . ?
C20 C21 1.531(10) . ?
C20 H20A 0.9700 . ?
C20 H20B 0.9700 . ?
C21 C22 1.524(12) . ?
C21 H21A 0.9700 . ?
C21 H21B 0.9700 . ?
C22 H22A 0.9600 . ?
C22 H22B 0.9600 . ?
C22 H22C 0.9600 . ?
C23 C24 1.546(10) . ?
C23 H23A 0.9700 . ?
C23 H23B 0.9700 . ?
C24 C25 1.488(10) . ?
C24 H24A 0.9700 . ?
C24 H24B 0.9700 . ?
C25 H25A 0.9600 . ?
C25 H25B 0.9600 . ?
C25 H25C 0.9600 . ?
C26 C27 1.484(14) . ?
C26 H26A 0.9700 . ?
C26 H26B 0.9700 . ?
C27 C28 1.531(11) . ?
C27 H27A 0.9700 . ?
C27 H27B 0.9700 . ?
C28 H28A 0.9600 . ?
C28 H28B 0.9600 . ?
C28 H28C 0.9600 . ?
C29 C30 1.534(11) . ?
C29 H29A 0.9700 . ?
C29 H29B 0.9700 . ?
C30 C31 1.524(13) . ?
C30 H30A 0.9700 . ?
C30 H30B 0.9700 . ?
C31 H31A 0.9600 . ?
C31 H31B 0.9600 . ?
C31 H31C 0.9600 . ?
